data_7118042
loop_
_publ_author_name
'Shi, Yan X.'
'Liang, Rong Z.'
'Martin, Katherine A.'
'Star, Daniel G.'
'D\'iaz, Jes\'us'
'Li, Xin Y.'
'Ganguly, Rakesh'
'Garc\'ia, Felipe'

_publ_section_title
;
 Steric C-N bond activation on the dimeric macrocycle
 [{P(\m-NR)}2(\m-NR)]2.
;
_journal_issue 92
_journal_name_full 'Chemical communications (Cambridge, England)'
_journal_page_first 16468
_journal_page_last 16471
_journal_paper_doi 10.1039/c5cc06034f
_journal_volume 51
_journal_year 2015
_chemical_formula_sum 'C24 H54 N6 P4'
_chemical_formula_weight 550.61
_space_group_crystal_system monoclinic
_space_group_IT_number 12
_space_group_name_Hall '-C 2y'
_space_group_name_H-M_alt 'C 1 2/m 1'
_symmetry_space_group_name_Hall '-C 2y'
_symmetry_space_group_name_H-M 'C 1 2/m 1'
_atom_sites_solution_hydrogens geom
_audit_update_record
;
2015-06-19 deposited with the CCDC.
2015-08-28 downloaded from the CCDC.
;
_cell_angle_alpha 90
_cell_angle_beta 94.991(3)
_cell_angle_gamma 90
_cell_formula_units_Z 6
_cell_length_a 28.4547(19)
_cell_length_b 16.8252(11)
_cell_length_c 9.7507(7)
_cell_measurement_reflns_used 5152
_cell_measurement_temperature 103.(2)
_cell_measurement_theta_max 24.9875
_cell_measurement_theta_min 2.4722
_cell_volume 4650.5(5)
_computing_cell_refinement 'SAINT (Bruker AXS Inc., 2014)'
_computing_data_collection 'APEX2 (Bruker AXS Inc., 2014)'
_computing_data_reduction 'SAINT (Bruker AXS Inc., 2014)'
_computing_molecular_graphics 'XP (Bruker AXS Inc., 2014)'
_computing_publication_material 'APEX2 (Bruker AXS Inc., 2014)'
_computing_structure_refinement 'SHELXL-2014/6 (Sheldrick, 2014)'
_computing_structure_solution 'SHELXT (Bruker AXS Inc., 2014)'
_diffrn_ambient_temperature 103.(2)
_diffrn_detector_area_resol_mean 8.3333
_diffrn_measured_fraction_theta_full 0.997
_diffrn_measured_fraction_theta_max 0.997
_diffrn_measurement_device_type 'CCD area detector'
_diffrn_measurement_method 'phi and omega scans'
_diffrn_radiation_monochromator graphite
_diffrn_radiation_type MoK\a
_diffrn_radiation_wavelength 0.71073
_diffrn_reflns_av_R_equivalents 0.0806
_diffrn_reflns_av_unetI/netI 0.0670
_diffrn_reflns_limit_h_max 33
_diffrn_reflns_limit_h_min -33
_diffrn_reflns_limit_k_max 20
_diffrn_reflns_limit_k_min -19
_diffrn_reflns_limit_l_max 11
_diffrn_reflns_limit_l_min -11
_diffrn_reflns_number 18856
_diffrn_reflns_theta_full 25.09
_diffrn_reflns_theta_max 25.09
_diffrn_reflns_theta_min 1.41
_diffrn_source 'fine-focus sealed tube'
_exptl_absorpt_coefficient_mu 0.267
_exptl_absorpt_correction_T_max 0.94
_exptl_absorpt_correction_T_min 0.90
_exptl_absorpt_correction_type multi-scan
_exptl_absorpt_process_details 'SADABS V2014/4 (Bruker AXS Inc.)'
_exptl_crystal_colour colourless
_exptl_crystal_density_diffrn 1.180
_exptl_crystal_density_method 'not measured'
_exptl_crystal_description block
_exptl_crystal_F_000 1800
_exptl_crystal_size_max 0.420
_exptl_crystal_size_mid 0.400
_exptl_crystal_size_min 0.220
_refine_diff_density_max 0.604
_refine_diff_density_min -1.574
_refine_ls_extinction_method none
_refine_ls_goodness_of_fit_ref 1.099
_refine_ls_hydrogen_treatment constr
_refine_ls_matrix_type full
_refine_ls_number_parameters 428
_refine_ls_number_reflns 4282
_refine_ls_number_restraints 523
_refine_ls_restrained_S_all 1.164
_refine_ls_R_factor_all 0.1354
_refine_ls_R_factor_gt 0.0895
_refine_ls_shift/su_max 0.000
_refine_ls_shift/su_mean 0.000
_refine_ls_structure_factor_coef Fsqd
_refine_ls_weighting_details 'w=1/[\s^2^(Fo^2^)+(0.1760P)^2^+15.8629P] where P=(Fo^2^+2Fc^2^)/3'
_refine_ls_weighting_scheme calc
_refine_ls_wR_factor_gt 0.2587
_refine_ls_wR_factor_ref 0.3082
_reflns_number_gt 3095
_reflns_number_total 4282
_reflns_threshold_expression 'I > 2\s(I)'
_cod_data_source_file c5cc06034f2.cif
_cod_data_source_block I
_cod_database_code 7118042

loop_
_space_group_symop_operation_xyz
'x, y, z'
'-x, y, -z'
'x+1/2, y+1/2, z'
'-x+1/2, y+1/2, -z'
'-x, -y, -z'
'x, -y, z'
'-x+1/2, -y+1/2, -z'
'x+1/2, -y+1/2, z'

loop_
_atom_site_type_symbol
_atom_site_label
_atom_site_fract_x
_atom_site_fract_y
_atom_site_fract_z
_atom_site_U_iso_or_equiv
_atom_site_adp_type
_atom_site_calc_flag
_atom_site_refinement_flags_adp
_atom_site_refinement_flags_occupancy
_atom_site_refinement_flags_posn
_atom_site_occupancy
_atom_site_disorder_assembly
_atom_site_disorder_group
C C1 0.4281(3) 0.5 0.7205(7) 0.0447(17) Uani d TU P DS 1.0 . .
C C2 0.4233(5) 0.4144(6) 0.6717(13) 0.079(4) Uani d U P D 0.5 A -1
H H2A 0.4364 0.4092 0.5823 0.118 Uiso calc U P R 0.5 A -1
H H2B 0.3899 0.3993 0.6624 0.118 Uiso calc U P R 0.5 A -1
H H2C 0.4406 0.3795 0.7389 0.118 Uiso calc U P R 0.5 A -1
C C4 0.4362(4) 0.5524(7) 0.5996(10) 0.060(3) Uani d U P D 0.5 A -1
H H4A 0.4462 0.6053 0.6327 0.089 Uiso calc U P R 0.5 A -1
H H4B 0.4069 0.5569 0.5394 0.089 Uiso calc U P R 0.5 A -1
H H4C 0.4609 0.5291 0.548 0.089 Uiso calc U P R 0.5 A -1
C C3 0.3823(3) 0.5260(7) 0.7784(12) 0.067(4) Uani d U P D 0.5 A -1
H H3A 0.3786 0.4973 0.8643 0.101 Uiso calc U P R 0.5 A -1
H H3B 0.3555 0.514 0.7115 0.101 Uiso calc U P R 0.5 A -1
H H3C 0.3834 0.5832 0.7966 0.101 Uiso calc U P R 0.5 A -1
C C5 0.56856(19) 0.6457(3) 0.8654(5) 0.0526(14) Uani d U . D 1.0 . .
C C6 0.5482(4) 0.6796(5) 0.7306(8) 0.081(3) Uani d U P D 0.729(11) B 1
H H6A 0.5445 0.6371 0.6617 0.122 Uiso calc U P R 0.729(11) B 1
H H6B 0.5695 0.7204 0.6996 0.122 Uiso calc U P R 0.729(11) B 1
H H6C 0.5174 0.7034 0.7423 0.122 Uiso calc U P R 0.729(11) B 1
C C7 0.5723(4) 0.7111(6) 0.9722(10) 0.075(3) Uani d U P D 0.729(11) B 1
H H7A 0.5914 0.7547 0.9402 0.113 Uiso calc U P R 0.729(11) B 1
H H7B 0.5872 0.6902 1.0591 0.113 Uiso calc U P R 0.729(11) B 1
H H7C 0.5407 0.7309 0.9864 0.113 Uiso calc U P R 0.729(11) B 1
C C8 0.6148(3) 0.6067(7) 0.8539(16) 0.113(5) Uani d U P D 0.729(11) B 1
H H8A 0.6253 0.5811 0.9416 0.169 Uiso calc U P R 0.729(11) B 1
H H8B 0.6381 0.6467 0.8319 0.169 Uiso calc U P R 0.729(11) B 1
H H8C 0.6117 0.5666 0.7808 0.169 Uiso calc U P R 0.729(11) B 1
C C6A 0.5769(8) 0.6375(13) 0.7120(13) 0.057(5) Uani d U P D 0.271(11) B 2
H H6A1 0.5923 0.5865 0.6969 0.085 Uiso calc U P R 0.271(11) B 2
H H6A2 0.5972 0.681 0.6855 0.085 Uiso calc U P R 0.271(11) B 2
H H6A3 0.5466 0.6398 0.6561 0.085 Uiso calc U P R 0.271(11) B 2
C C7A 0.5515(8) 0.7320(9) 0.879(3) 0.074(6) Uani d U P D 0.271(11) B 2
H H7A1 0.5206 0.7383 0.8282 0.111 Uiso calc U P R 0.271(11) B 2
H H7A2 0.5742 0.7683 0.8419 0.111 Uiso calc U P R 0.271(11) B 2
H H7A3 0.5491 0.7443 0.9767 0.111 Uiso calc U P R 0.271(11) B 2
C C8A 0.6194(5) 0.6453(16) 0.940(2) 0.072(6) Uani d U P D 0.271(11) B 2
H H8A1 0.6183 0.6632 1.0351 0.107 Uiso calc U P R 0.271(11) B 2
H H8A2 0.6396 0.6812 0.8917 0.107 Uiso calc U P R 0.271(11) B 2
H H8A3 0.6323 0.5913 0.9392 0.107 Uiso calc U P R 0.271(11) B 2
C C9 0.22273(15) 0.3566(3) 0.7920(5) 0.0424(12) Uani d U . D 1.0 . .
C C10 0.2163(4) 0.2717(4) 0.7366(9) 0.052(3) Uani d U P D 0.604(11) C 1
H H10A 0.1826 0.2592 0.723 0.078 Uiso calc U P R 0.604(11) C 1
H H10B 0.2319 0.2343 0.8028 0.078 Uiso calc U P R 0.604(11) C 1
H H10C 0.2303 0.2673 0.6485 0.078 Uiso calc U P R 0.604(11) C 1
C C11 0.1986(4) 0.3559(7) 0.9272(8) 0.070(3) Uani d U P D 0.604(11) C 1
H H11A 0.2023 0.408 0.9717 0.105 Uiso calc U P R 0.604(11) C 1
H H11B 0.2132 0.315 0.9887 0.105 Uiso calc U P R 0.604(11) C 1
H H11C 0.165 0.344 0.9074 0.105 Uiso calc U P R 0.604(11) C 1
C C12 0.2748(2) 0.3700(7) 0.8316(14) 0.078(4) Uani d U P D 0.604(11) C 1
H H12A 0.2918 0.3702 0.7485 0.117 Uiso calc U P R 0.604(11) C 1
H H12B 0.287 0.3273 0.8931 0.117 Uiso calc U P R 0.604(11) C 1
H H12C 0.2792 0.4212 0.8789 0.117 Uiso calc U P R 0.604(11) C 1
C C10A 0.1884(4) 0.2889(7) 0.7932(17) 0.063(4) Uani d U P D 0.396(11) C 2
H H10D 0.1591 0.3077 0.8278 0.095 Uiso calc U P R 0.396(11) C 2
H H10E 0.202 0.2466 0.853 0.095 Uiso calc U P R 0.396(11) C 2
H H10F 0.1818 0.2684 0.6994 0.095 Uiso calc U P R 0.396(11) C 2
C C11A 0.2298(6) 0.3975(8) 0.9311(9) 0.063(4) Uani d U P D 0.396(11) C 2
H H11D 0.2543 0.4384 0.9283 0.095 Uiso calc U P R 0.396(11) C 2
H H11E 0.2397 0.3583 1.0021 0.095 Uiso calc U P R 0.396(11) C 2
H H11F 0.2002 0.4223 0.9526 0.095 Uiso calc U P R 0.396(11) C 2
C C12A 0.2702(3) 0.3282(8) 0.7512(15) 0.053(4) Uani d U P D 0.396(11) C 2
H H12D 0.2657 0.2988 0.6642 0.08 Uiso calc U P R 0.396(11) C 2
H H12E 0.2848 0.2932 0.8232 0.08 Uiso calc U P R 0.396(11) C 2
H H12F 0.2907 0.374 0.7398 0.08 Uiso calc U P R 0.396(11) C 2
C C13 0.2614(3) 0.5117(8) 0.3911(8) 0.046(3) Uani d U P D 0.5 D -1
C C14 0.2396(5) 0.5154(13) 0.2455(10) 0.086(6) Uani d U P D 0.5 D -1
H H14A 0.2178 0.4708 0.2284 0.128 Uiso calc U P R 0.5 D -1
H H14B 0.2645 0.5123 0.1821 0.128 Uiso calc U P R 0.5 D -1
H H14C 0.2224 0.5656 0.2309 0.128 Uiso calc U P R 0.5 D -1
C C15 0.3007(4) 0.4519(7) 0.4086(15) 0.067(3) Uani d U P D 0.5 D -1
H H15A 0.3113 0.4465 0.5065 0.1 Uiso calc U P R 0.5 D -1
H H15B 0.3271 0.4697 0.3582 0.1 Uiso calc U P R 0.5 D -1
H H15C 0.2894 0.4003 0.3724 0.1 Uiso calc U P R 0.5 D -1
C C16 0.2822(6) 0.5940(8) 0.4254(16) 0.091(5) Uani d U P D 0.5 D -1
H H16A 0.2567 0.6307 0.4439 0.136 Uiso calc U P R 0.5 D -1
H H16B 0.2983 0.6137 0.3473 0.136 Uiso calc U P R 0.5 D -1
H H16C 0.3048 0.5903 0.5069 0.136 Uiso calc U P R 0.5 D -1
C C17 0.1166(2) 0.3564(3) 0.3730(6) 0.0506(13) Uani d U . D 1.0 . .
C C18 0.1417(6) 0.3603(11) 0.2340(13) 0.074(4) Uani d U P D 0.468(12) E 1
H H18A 0.1382 0.4138 0.1949 0.111 Uiso calc U P R 0.468(12) E 1
H H18B 0.127 0.3216 0.1684 0.111 Uiso calc U P R 0.468(12) E 1
H H18C 0.1752 0.3478 0.2529 0.111 Uiso calc U P R 0.468(12) E 1
C C19 0.0656(5) 0.3716(11) 0.329(2) 0.095(6) Uani d U P D 0.468(12) E 1
H H19A 0.0479 0.3765 0.4101 0.143 Uiso calc U P R 0.468(12) E 1
H H19B 0.0529 0.3273 0.2716 0.143 Uiso calc U P R 0.468(12) E 1
H H19C 0.0627 0.421 0.2754 0.143 Uiso calc U P R 0.468(12) E 1
C C20 0.1255(6) 0.2710(6) 0.4211(15) 0.054(3) Uani d U P D 0.468(12) E 1
H H20A 0.1592 0.259 0.4224 0.081 Uiso calc U P R 0.468(12) E 1
H H20B 0.1076 0.2345 0.3579 0.081 Uiso calc U P R 0.468(12) E 1
H H20C 0.1153 0.2645 0.5139 0.081 Uiso calc U P R 0.468(12) E 1
C C18A 0.1071(6) 0.3957(7) 0.2377(11) 0.068(4) Uani d U P D 0.532(12) E 2
H H18D 0.0833 0.4372 0.2443 0.102 Uiso calc U P R 0.532(12) E 2
H H18E 0.0955 0.3563 0.1688 0.102 Uiso calc U P R 0.532(12) E 2
H H18F 0.1363 0.4196 0.2103 0.102 Uiso calc U P R 0.532(12) E 2
C C19A 0.0683(4) 0.3263(7) 0.4201(13) 0.059(3) Uani d U P D 0.532(12) E 2
H H19D 0.0469 0.3716 0.4267 0.089 Uiso calc U P R 0.532(12) E 2
H H19E 0.0736 0.3005 0.5102 0.089 Uiso calc U P R 0.532(12) E 2
H H19F 0.0541 0.2882 0.3526 0.089 Uiso calc U P R 0.532(12) E 2
C C20A 0.1496(6) 0.2881(8) 0.3778(19) 0.083(4) Uani d U P D 0.532(12) E 2
H H20D 0.1378 0.2481 0.3104 0.125 Uiso calc U P R 0.532(12) E 2
H H20E 0.152 0.2647 0.4702 0.125 Uiso calc U P R 0.532(12) E 2
H H20F 0.1808 0.3063 0.356 0.125 Uiso calc U P R 0.532(12) E 2
C C21 0.0776(3) 0.4945(11) 0.7748(8) 0.045(2) Uani d U P D 0.5 D -1
C C22 0.0645(5) 0.4066(8) 0.7703(19) 0.082(4) Uani d U P D 0.5 D -1
H H22A 0.0434 0.3958 0.6874 0.124 Uiso calc U P R 0.5 D -1
H H22B 0.0485 0.393 0.8521 0.124 Uiso calc U P R 0.5 D -1
H H22C 0.0932 0.3745 0.7685 0.124 Uiso calc U P R 0.5 D -1
C C23 0.0985(5) 0.5191(9) 0.9188(11) 0.077(5) Uani d U P D 0.5 D -1
H H23A 0.1282 0.4907 0.9416 0.115 Uiso calc U P R 0.5 D -1
H H23B 0.0762 0.506 0.9864 0.115 Uiso calc U P R 0.5 D -1
H H23C 0.1044 0.5765 0.9204 0.115 Uiso calc U P R 0.5 D -1
C C24 0.0346(4) 0.5416(7) 0.7382(14) 0.061(3) Uani d U P . 0.5 D -1
H H24A 0.0428 0.598 0.7336 0.092 Uiso calc U P R 0.5 D -1
H H24B 0.0123 0.5339 0.8083 0.092 Uiso calc U P R 0.5 D -1
H H24C 0.02 0.5242 0.6485 0.092 Uiso calc U P R 0.5 D -1
N N1 0.4660(2) 0.5 0.8302(6) 0.0515(17) Uani d TU P DS 1.0 A .
N N2 0.53631(14) 0.5826(2) 0.9143(4) 0.0340(9) Uani d U . . 1.0 . .
N N3 0.20169(14) 0.4166(2) 0.6928(4) 0.0398(10) Uani d U . D 1.0 . .
N N4 0.22428(19) 0.5 0.4851(6) 0.0371(13) Uani d TU P DS 1.0 . .
N N5 0.13767(15) 0.4167(2) 0.4717(4) 0.0403(10) Uani d U . D 1.0 . .
N N6 0.11456(19) 0.5 0.6798(6) 0.0382(13) Uani d TU P DS 1.0 . .
P P1 0.52442(6) 0.5 0.81150(17) 0.0342(5) Uani d TU P S 1.0 . .
P P2 0.52487(9) 0.60304(13) 1.0846(2) 0.0330(6) Uani d U P . 0.5 . .
P P4 0.20055(8) 0.40299(12) 0.5086(2) 0.0224(5) Uani d U P . 0.5 D .
P P6 0.13856(7) 0.59744(11) 0.6583(2) 0.0201(5) Uani d U P . 0.5 D .
P P3 0.23709(8) 0.5 0.6654(2) 0.0424(7) Uani d TU P S 0.845(5) D 1
P P5 0.10244(8) 0.5 0.4985(2) 0.0443(7) Uani d TU P S 0.845(5) D 1
P P3A 0.1747(4) 0.5 0.7865(17) 0.067(4) Uani d TU P DS 0.155(5) D 2
P P5A 0.1641(4) 0.5 0.3738(16) 0.067(4) Uani d TU P DS 0.155(5) D 2

loop_
_atom_site_aniso_label
_atom_site_aniso_U_11
_atom_site_aniso_U_22
_atom_site_aniso_U_33
_atom_site_aniso_U_12
_atom_site_aniso_U_13
_atom_site_aniso_U_23
C1 0.043(4) 0.060(4) 0.031(3) 0 0.000(3) 0
C2 0.098(10) 0.071(6) 0.064(8) -0.006(5) -0.015(7) 0.001(5)
C4 0.051(7) 0.076(7) 0.052(6) 0.012(5) 0.004(5) 0.015(5)
C3 0.047(5) 0.096(11) 0.057(6) 0.002(5) 0.000(4) 0.000(5)
C5 0.064(3) 0.048(3) 0.049(3) -0.025(2) 0.024(2) -0.004(2)
C6 0.153(9) 0.048(5) 0.046(4) -0.043(5) 0.023(5) 0.005(4)
C7 0.108(8) 0.061(5) 0.057(5) -0.019(5) 0.004(5) -0.013(4)
C8 0.072(5) 0.083(7) 0.191(13) -0.030(4) 0.059(6) -0.021(7)
C6A 0.070(12) 0.050(11) 0.054(7) -0.024(9) 0.025(6) 0.007(6)
C7A 0.097(13) 0.051(7) 0.080(14) -0.019(6) 0.035(11) 0.005(6)
C8A 0.071(7) 0.083(14) 0.063(10) -0.031(7) 0.016(6) 0.017(9)
C9 0.041(2) 0.041(3) 0.043(3) 0.008(2) -0.005(2) 0.002(2)
C10 0.062(6) 0.033(4) 0.060(5) -0.004(4) -0.007(4) 0.015(3)
C11 0.064(6) 0.094(8) 0.049(5) 0.018(6) -0.009(4) 0.009(5)
C12 0.049(5) 0.062(7) 0.119(10) 0.000(4) -0.013(5) -0.016(7)
C10A 0.054(7) 0.054(7) 0.081(10) -0.003(6) 0.006(7) 0.005(6)
C11A 0.090(11) 0.053(8) 0.044(6) 0.000(7) -0.008(6) 0.004(5)
C12A 0.046(6) 0.039(7) 0.075(9) 0.011(5) 0.003(5) 0.016(6)
C13 0.048(4) 0.050(8) 0.043(4) -0.002(4) 0.024(3) 0.006(4)
C14 0.096(7) 0.114(17) 0.049(5) 0.027(9) 0.021(4) -0.006(6)
C15 0.046(6) 0.068(7) 0.091(9) -0.005(5) 0.039(5) 0.010(6)
C16 0.108(10) 0.073(8) 0.098(10) -0.027(7) 0.051(8) -0.003(6)
C17 0.061(3) 0.037(3) 0.052(3) -0.010(2) -0.008(2) -0.002(2)
C18 0.078(9) 0.085(10) 0.055(6) -0.019(7) -0.011(5) 0.000(6)
C19 0.064(6) 0.091(11) 0.125(13) -0.012(6) -0.024(6) 0.011(9)
C20 0.069(8) 0.029(5) 0.063(7) -0.016(4) 0.004(6) -0.007(4)
C18A 0.110(10) 0.051(6) 0.043(5) -0.005(6) -0.001(5) -0.009(4)
C19A 0.064(5) 0.052(6) 0.059(7) -0.025(5) -0.012(5) -0.008(5)
C20A 0.088(8) 0.051(6) 0.108(11) 0.011(6) -0.002(7) -0.013(6)
C21 0.035(3) 0.049(5) 0.053(4) 0.004(5) 0.008(3) 0.013(6)
C22 0.064(8) 0.058(6) 0.123(12) -0.008(5) -0.007(7) 0.027(6)
C23 0.086(7) 0.089(13) 0.056(5) -0.037(7) 0.014(4) 0.018(5)
C24 0.039(5) 0.060(6) 0.089(8) 0.003(5) 0.022(5) 0.016(6)
N1 0.037(3) 0.094(5) 0.024(3) 0 0.006(2) 0
N2 0.042(2) 0.0293(19) 0.033(2) -0.0024(16) 0.0178(17) 0.0029(15)
N3 0.046(2) 0.0297(19) 0.043(2) 0.0112(16) -0.0003(17) -0.0005(16)
N4 0.037(3) 0.039(3) 0.037(3) 0 0.012(2) 0
N5 0.045(2) 0.0248(18) 0.049(2) -0.0060(16) -0.0056(18) -0.0001(16)
N6 0.029(3) 0.035(3) 0.050(3) 0 0.004(2) 0
P1 0.0401(10) 0.0379(10) 0.0265(9) 0 0.0149(7) 0
P2 0.0491(15) 0.0217(11) 0.0291(12) -0.0081(10) 0.0096(11) -0.0048(9)
P4 0.0300(11) 0.0166(10) 0.0214(11) 0.0097(8) 0.0069(8) -0.0014(8)
P6 0.0257(11) 0.0135(10) 0.0207(10) 0.0071(8) 0.0005(8) -0.0034(7)
P3 0.0304(12) 0.0605(15) 0.0367(12) 0 0.0051(9) 0
P5 0.0345(12) 0.0553(15) 0.0419(13) 0 -0.0032(10) 0
P3A 0.065(7) 0.064(7) 0.070(8) 0 0.000(5) 0
P5A 0.079(7) 0.058(7) 0.061(7) 0 -0.001(6) 0

loop_
_atom_type_symbol
_atom_type_description
_atom_type_scat_dispersion_real
_atom_type_scat_dispersion_imag
_atom_type_scat_source
C C 0.0033 0.0016 'International Tables Vol C Tables 4.2.6.8 and 6.1.1.4'
H H 0.0000 0.0000 'International Tables Vol C Tables 4.2.6.8 and 6.1.1.4'
N N 0.0061 0.0033 'International Tables Vol C Tables 4.2.6.8 and 6.1.1.4'
P P 0.1023 0.0942 'International Tables Vol C Tables 4.2.6.8 and 6.1.1.4'

loop_
_geom_angle_atom_site_label_1
_geom_angle_atom_site_label_2
_geom_angle_atom_site_label_3
_geom_angle_site_symmetry_1
_geom_angle_site_symmetry_3
_geom_angle
N1 C1 C4 . . 115.0(6)
N1 C1 C2 . . 105.7(6)
C4 C1 C2 . . 109.0(8)
N1 C1 C3 . . 109.3(6)
C4 C1 C3 . . 108.4(6)
C2 C1 C3 . . 109.4(7)
C8 C5 C6 . . 112.3(7)
C8 C5 N2 . . 106.3(6)
C6 C5 N2 . . 110.2(5)
C8 C5 C7 . . 111.3(7)
C6 C5 C7 . . 109.0(6)
N2 C5 C7 . . 107.6(5)
N2 C5 C7A . . 115.6(9)
N2 C5 C6A . . 113.2(8)
C7A C5 C6A . . 104.3(9)
N2 C5 C8A . . 114.5(9)
C7A C5 C8A . . 104.4(10)
C6A C5 C8A . . 103.6(9)
N3 C9 C10A . . 107.2(6)
N3 C9 C12 . . 113.2(6)
N3 C9 C12A . . 111.1(6)
C10A C9 C12A . . 110.9(7)
N3 C9 C11A . . 106.7(6)
C10A C9 C11A . . 111.9(7)
C12A C9 C11A . . 108.9(7)
N3 C9 C10 . . 112.0(4)
C12 C9 C10 . . 108.2(6)
N3 C9 C11 . . 112.3(5)
C12 C9 C11 . . 106.4(6)
C10 C9 C11 . . 104.2(6)
N4 C13 C14 . . 109.5(8)
N4 C13 C15 . . 114.0(9)
C14 C13 C15 . . 112.2(8)
N4 C13 C16 . . 105.6(9)
C14 C13 C16 . . 106.8(10)
C15 C13 C16 . . 108.2(9)
C18A C17 C20A . . 116.2(10)
C18A C17 N5 . . 107.7(6)
C20A C17 N5 . . 106.9(7)
N5 C17 C19 . . 113.2(9)
N5 C17 C20 . . 113.4(6)
C19 C17 C20 . . 112.3(9)
C18A C17 C19A . . 107.9(8)
C20A C17 C19A . . 108.0(9)
N5 C17 C19A . . 110.1(6)
N5 C17 C18 . . 109.8(7)
C19 C17 C18 . . 104.0(10)
C20 C17 C18 . . 103.1(9)
N6 C21 C24 . . 116.1(10)
N6 C21 C22 . . 103.3(11)
C24 C21 C22 . . 108.5(10)
N6 C21 C23 . . 108.7(7)
C24 C21 C23 . . 108.9(12)
C22 C21 C23 . . 111.3(12)
C1 N1 P1 . . 126.6(4)
C1 N1 P2 . 2_657 112.4(2)
P1 N1 P2 . 2_657 87.1(2)
C1 N1 P2 . 5_667 112.4(2)
P1 N1 P2 . 5_667 87.1(2)
P2 N1 P2 2_657 5_667 127.8(3)
C5 N2 P1 . . 118.5(3)
C5 N2 P2 . . 109.3(3)
P1 N2 P2 . . 131.5(2)
C5 N2 P2 . 2_657 119.3(3)
P1 N2 P2 . 2_657 90.9(2)
P2 N2 P2 . 2_657 72.1(2)
C9 N3 P3 . . 115.9(3)
C9 N3 P4 . . 122.1(3)
P3 N3 P4 . . 84.9(2)
C9 N3 P6 . 6_565 111.6(3)
P3 N3 P6 . 6_565 130.3(2)
P4 N3 P6 . 6_565 82.36(19)
C9 N3 P3A . . 110.5(5)
P4 N3 P3A . . 127.4(5)
P6 N3 P3A 6_565 . 75.4(4)
C13 N4 P3 . . 121.5(5)
C13 N4 P4 . . 120.2(6)
P3 N4 P4 . . 85.4(2)
C13 N4 P4 . 6_565 104.9(5)
P3 N4 P4 . 6_565 85.4(2)
P4 N4 P4 . 6_565 131.7(3)
P4 N4 P5A . . 75.4(2)
P4 N4 P5A 6_565 . 75.4(2)
C17 N5 P5 . . 116.0(3)
C17 N5 P4 . . 112.1(3)
P5 N5 P4 . . 129.8(2)
C17 N5 P6 . 6_565 121.5(3)
P5 N5 P6 . 6_565 85.1(2)
P4 N5 P6 . 6_565 81.82(19)
C17 N5 P5A . . 109.5(5)
P4 N5 P5A . . 76.4(4)
P6 N5 P5A 6_565 . 128.8(5)
C21 N6 P5 . . 122.9(5)
C21 N6 P6 . 6_565 108.6(7)
P5 N6 P6 . 6_565 85.8(2)
C21 N6 P6 . . 115.7(7)
P5 N6 P6 . . 85.8(2)
P6 N6 P6 6_565 . 131.9(3)
P6 N6 P3A 6_565 . 74.6(2)
P6 N6 P3A . . 74.6(2)
N1 P1 N2 . 6_565 94.72(18)
N1 P1 N2 . . 94.72(18)
N2 P1 N2 6_565 . 107.0(3)
N1 P1 P2 . 5_667 50.48(11)
N2 P1 P2 6_565 5_667 45.25(14)
N2 P1 P2 . 5_667 114.28(14)
N1 P1 P2 . 2_657 50.48(11)
N2 P1 P2 6_565 2_657 114.28(14)
N2 P1 P2 . 2_657 45.25(14)
P2 P1 P2 5_667 2_657 87.85(12)
N2 P2 N2 . 2_657 103.4(2)
N2 P2 N1 . 5_667 101.7(2)
N2 P2 N1 2_657 5_667 85.4(2)
N2 P2 P2 . 2_657 54.39(17)
N2 P2 P2 2_657 2_657 53.46(17)
N1 P2 P2 5_667 2_657 113.50(19)
N2 P2 P1 . 5_667 113.89(16)
N2 P2 P1 2_657 5_667 43.80(14)
N1 P2 P1 5_667 5_667 42.44(18)
P2 P2 P1 2_657 5_667 87.39(12)
N4 P4 N3 . . 92.1(2)
N4 P4 N5 . . 103.6(2)
N3 P4 N5 . . 96.5(2)
N4 P4 P5A . . 55.4(3)
N3 P4 P5A . . 116.6(4)
N5 P4 P5A . . 53.3(3)
N4 P4 P6 . 6_565 112.89(18)
N3 P4 P6 . 6_565 48.93(15)
N5 P4 P6 . 6_565 49.51(15)
P5A P4 P6 . 6_565 91.8(4)
N4 P4 P3 . . 46.88(19)
N3 P4 P3 . . 46.71(15)
N5 P4 P3 . . 113.85(16)
P6 P4 P3 6_565 . 85.14(9)
N6 P6 N3 . 6_565 103.9(2)
N6 P6 N5 . 6_565 91.4(2)
N3 P6 N5 6_565 6_565 95.5(2)
N6 P6 P3A . . 55.3(3)
N3 P6 P3A 6_565 . 53.5(3)
N5 P6 P3A 6_565 . 115.0(4)
N6 P6 P4 . 6_565 112.22(19)
N3 P6 P4 6_565 6_565 48.71(14)
N5 P6 P4 6_565 6_565 48.66(15)
P3A P6 P4 . 6_565 90.6(4)
N6 P6 P5 . . 46.7(2)
N3 P6 P5 6_565 . 112.84(16)
N5 P6 P5 6_565 . 46.09(14)
P4 P6 P5 6_565 . 84.25(9)
N3 P3 N3 6_565 . 105.6(3)
N3 P3 N4 6_565 . 94.58(19)
N3 P3 N4 . . 94.58(19)
N3 P3 P4 6_565 . 114.51(17)
N3 P3 P4 . . 48.36(14)
N4 P3 P4 . . 47.74(9)
N3 P3 P4 6_565 6_565 48.36(14)
N3 P3 P4 . 6_565 114.51(17)
N4 P3 P4 . 6_565 47.74(9)
P4 P3 P4 . 6_565 85.29(12)
N5 P5 N5 . 6_565 105.9(3)
N5 P5 N6 . . 94.83(19)
N5 P5 N6 6_565 . 94.83(19)
N5 P5 P6 . 6_565 48.77(15)
N5 P5 P6 6_565 6_565 114.76(17)
N6 P5 P6 . 6_565 47.53(9)
N5 P5 P6 . . 114.77(17)
N5 P5 P6 6_565 . 48.77(15)
N6 P5 P6 . . 47.53(9)
P6 P5 P6 6_565 . 84.97(12)
N3 P3A N3 . 6_565 96.9(7)
N3 P3A N6 . . 96.8(6)
N3 P3A N6 6_565 . 96.8(6)
N3 P3A P6 . 6_565 51.1(3)
N3 P3A P6 6_565 6_565 117.4(8)
N6 P3A P6 . 6_565 50.1(3)
N3 P3A P6 . . 117.4(8)
N3 P3A P6 6_565 . 51.1(3)
N6 P3A P6 . . 50.1(3)
P6 P3A P6 6_565 . 93.3(5)
N5 P5A N5 6_565 . 95.8(7)
N5 P5A N4 6_565 . 95.0(6)
N5 P5A N4 . . 95.0(6)
N5 P5A P4 6_565 6_565 50.2(3)
N5 P5A P4 . 6_565 114.8(7)
N4 P5A P4 . 6_565 49.2(3)
N5 P5A P4 6_565 . 114.8(7)
N5 P5A P4 . . 50.2(3)
N4 P5A P4 . . 49.2(3)
P4 P5A P4 6_565 . 91.0(5)

loop_
_geom_bond_atom_site_label_1
_geom_bond_atom_site_label_2
_geom_bond_site_symmetry_2
_geom_bond_distance
C1 N1 . 1.452(9)
C1 C4 . 1.506(9)
C1 C2 . 1.519(10)
C1 C3 . 1.527(10)
C5 C8 . 1.484(10)
C5 C6 . 1.502(9)
C5 N2 . 1.507(6)
C5 C7 . 1.512(9)
C5 C7A . 1.540(13)
C5 C6A . 1.541(12)
C5 C8A . 1.561(13)
C9 N3 . 1.488(6)
C9 C10A . 1.500(7)
C9 C12 . 1.515(7)
C9 C12A . 1.518(7)
C9 C11A . 1.519(7)
C9 C10 . 1.533(6)
C9 C11 . 1.538(7)
C13 N4 . 1.471(9)
C13 C14 . 1.501(11)
C13 C15 . 1.504(11)
C13 C16 . 1.530(13)
C17 C18A . 1.480(11)
C17 C20A . 1.481(12)
C17 N5 . 1.489(6)
C17 C19 . 1.500(13)
C17 C20 . 1.526(11)
C17 C19A . 1.572(11)
C17 C18 . 1.586(13)
C21 N6 . 1.463(9)
C21 C24 . 1.477(16)
C21 C22 . 1.526(15)
C21 C23 . 1.533(11)
N1 P1 . 1.689(6)
N1 P2 2_657 1.930(3)
N1 P2 5_667 1.930(3)
N2 P1 . 1.730(4)
N2 P2 . 1.754(4)
N2 P2 2_657 1.775(5)
N3 P3 . 1.761(4)
N3 P4 . 1.808(4)
N3 P6 6_565 1.814(5)
N3 P3A . 1.874(10)
N4 P3 . 1.764(6)
N4 P4 . 1.789(3)
N4 P4 6_565 1.789(3)
N4 P5A . 1.947(13)
N5 P5 . 1.755(4)
N5 P4 . 1.809(5)
N5 P6 6_565 1.832(5)
N5 P5A . 1.888(10)
N6 P5 . 1.772(6)
N6 P6 6_565 1.795(3)
N6 P6 . 1.795(3)
N6 P3A . 1.925(13)
P1 N2 6_565 1.730(4)
P1 P2 5_667 2.499(2)
P1 P2 2_657 2.499(2)
P2 N2 2_657 1.775(5)
P2 N1 5_667 1.930(3)
P2 P2 2_657 2.078(5)
P2 P1 5_667 2.499(2)
P4 P5A . 2.288(10)
P4 P6 6_565 2.385(3)
P4 P3 . 2.409(3)
P6 N3 6_565 1.814(5)
P6 N5 6_565 1.832(5)
P6 P3A . 2.255(10)
P6 P4 6_565 2.385(3)
P6 P5 . 2.427(3)
P3 N3 6_565 1.761(4)
P3 P4 6_565 2.409(3)
P5 N5 6_565 1.755(4)
P5 P6 6_565 2.427(3)
P3A N3 6_565 1.874(10)
P3A P6 6_565 2.255(10)
P5A N5 6_565 1.888(10)
P5A P4 6_565 2.288(10)
